data_4033612
loop_
_publ_author_name
'Witkowska, Agnieszka'
'Brzezinska, Jolanta'
'Pedzinski, Tomasz'
'Chmielewski, Marcin K.'

_publ_contact_author
;
Marcin Chemielewski   
Institute of Bioorganic Chemistry 
Polish Academy of Sciences
Nowskowskiego 12/14              
61-704 Pozna\'n   
Poland             
;
_publ_section_title
;
 Fluorescent 2-(Pyridin-2-yl)vinyl Pyridine Dyes and Their
 Thermocontrolled Release.
;
_journal_issue 21
_journal_name_full 'The Journal of organic chemistry'
_journal_page_first 13447
_journal_page_last 13456
_journal_paper_doi 10.1021/acs.joc.9b01620
_journal_volume 84
_journal_year 2019
_chemical_formula_sum 'C15 H17 N3 O'
_chemical_formula_weight 255.32
_space_group_IT_number 14
_space_group_name_Hall '-P 2ybc'
_space_group_name_H-M_alt 'P 1 21/c 1'
_symmetry_cell_setting monoclinic
_symmetry_space_group_name_Hall '-P 2ybc'
_symmetry_space_group_name_H-M 'P 1 21/c 1'
_atom_sites_solution_hydrogens geom
_atom_sites_solution_primary direct
_atom_sites_solution_secondary difmap
_audit_creation_method SHELXL-2018
_cell_angle_alpha 90.00
_cell_angle_beta 99.63(3)
_cell_angle_gamma 90.00
_cell_formula_units_Z 4
_cell_length_a 12.880(3)
_cell_length_b 16.510(3)
_cell_length_c 6.3950(13)
_cell_measurement_reflns_used 2797
_cell_measurement_temperature 100(2)
_cell_measurement_theta_max 33.97
_cell_measurement_theta_min 2.02
_cell_volume 1340.7(5)
_computing_cell_refinement 'CrysAlis Pro (Oxford Diffraction (2009))'
_computing_data_collection 'CrysAlis Pro (Oxford Diffraction (2009))'
_computing_data_reduction 'CrysAlis Pro (Oxford Diffraction (2009))'
_computing_molecular_graphics 'Stereochemical Workstation (Siemens, 1989)'
_computing_publication_material 'SHELXL-97 (Sheldrick, 2008)'
_computing_structure_refinement 'SHELXL-97 (Sheldrick, 2008)'
_computing_structure_solution 'SIR92 (Altomare et al., 1993)'
_diffrn_ambient_temperature 100(2)
_diffrn_measured_fraction_theta_full 0.989
_diffrn_measured_fraction_theta_max 0.989
_diffrn_measurement_device_type 'EMBL P13 line, PETRA ring, DESY, Hamburg, Germany'
_diffrn_measurement_method phi-scan
_diffrn_radiation_monochromator 'sagittally-focused Si(111)'
_diffrn_radiation_source 'fine-focus sealed tube'
_diffrn_radiation_type synchrotron
_diffrn_radiation_wavelength 0.89429
_diffrn_reflns_av_R_equivalents 0.0000
_diffrn_reflns_av_sigmaI/netI 0.0350
_diffrn_reflns_limit_h_max 15
_diffrn_reflns_limit_h_min -16
_diffrn_reflns_limit_k_max 0
_diffrn_reflns_limit_k_min -20
_diffrn_reflns_limit_l_max 7
_diffrn_reflns_limit_l_min 0
_diffrn_reflns_number 2690
_diffrn_reflns_theta_full 33.97
_diffrn_reflns_theta_max 33.97
_diffrn_reflns_theta_min 2.02
_exptl_absorpt_coefficient_mu 0.082
_exptl_absorpt_correction_T_max 1.00000
_exptl_absorpt_correction_T_min 0.79827
_exptl_absorpt_correction_type multi-scan
_exptl_absorpt_process_details
;
 ?
;
_exptl_crystal_colour colorless
_exptl_crystal_density_diffrn 1.265
_exptl_crystal_density_method 'not measured'
_exptl_crystal_description block
_exptl_crystal_F_000 544
_exptl_crystal_size_max 0.3
_exptl_crystal_size_mid 0.2
_exptl_crystal_size_min 0.1
_refine_diff_density_max 0.287
_refine_diff_density_min -0.295
_refine_diff_density_rms 0.058
_refine_ls_extinction_method none
_refine_ls_goodness_of_fit_ref 1.166
_refine_ls_hydrogen_treatment mixed
_refine_ls_matrix_type full
_refine_ls_number_parameters 240
_refine_ls_number_reflns 2690
_refine_ls_number_restraints 0
_refine_ls_restrained_S_all 1.166
_refine_ls_R_factor_all 0.0459
_refine_ls_R_factor_gt 0.0413
_refine_ls_shift/su_max 0.001
_refine_ls_shift/su_mean 0.000
_refine_ls_structure_factor_coef Fsqd
_refine_ls_weighting_details 'calc w=1/[\s^2^(Fo^2^)+(0.0565P)^2^+0.7831P] where P=(Fo^2^+2Fc^2^)/3'
_refine_ls_weighting_scheme calc
_refine_ls_wR_factor_gt 0.1053
_refine_ls_wR_factor_ref 0.1317
_reflns_number_gt 2567
_reflns_number_total 2690
_reflns_threshold_expression >2sigma(I)
_cod_data_source_file jo9b01620_si_002.cif
_cod_data_source_block aga
_cod_depositor_comments 'Adding full bibliography for 4033612.cif.'
_cod_original_sg_symbol_H-M 'P 2(1)/c'
_cod_database_code 4033612

loop_
_symmetry_equiv_pos_as_xyz
'x, y, z'
'-x, y+1/2, -z+1/2'
'-x, -y, -z'
'x, -y-1/2, z-1/2'

loop_
_atom_site_label
_atom_site_type_symbol
_atom_site_fract_x
_atom_site_fract_y
_atom_site_fract_z
_atom_site_U_iso_or_equiv
_atom_site_adp_type
_atom_site_occupancy
_atom_site_symmetry_multiplicity
_atom_site_calc_flag
N001 N 0.80512(9) -0.11232(7) 1.4434(2) 0.0194(3) Uani 1 1 d
C002 C 0.81159(12) -0.15908(9) 1.6166(3) 0.0228(3) Uani 1 1 d
C003 C 0.73952(13) -0.15615(9) 1.7545(2) 0.0228(3) Uani 1 1 d
C004 C 0.65694(12) -0.10175(9) 1.7123(2) 0.0214(3) Uani 1 1 d
C005 C 0.64988(11) -0.05200(9) 1.5361(2) 0.0174(3) Uani 1 1 d
C006 C 0.72476(10) -0.05871(8) 1.4031(2) 0.0149(3) Uani 1 1 d
C007 C 0.72378(11) -0.00816(8) 1.2143(2) 0.0162(3) Uani 1 1 d
C008 C 0.64584(11) 0.04066(8) 1.1266(2) 0.0161(3) Uani 1 1 d
C009 C 0.64891(11) 0.08967(8) 0.9355(2) 0.0155(3) Uani 1 1 d
C010 C 0.55952(11) 0.13116(9) 0.8390(2) 0.0185(3) Uani 1 1 d
C011 C 0.56657(11) 0.17657(8) 0.6575(2) 0.0194(3) Uani 1 1 d
C012 C 0.65919(12) 0.17870(8) 0.5773(2) 0.0183(3) Uani 1 1 d
C013 C 0.74614(11) 0.13292(8) 0.6834(2) 0.0157(3) Uani 1 1 d
N014 N 0.74096(9) 0.09089(7) 0.86064(18) 0.0150(3) Uani 1 1 d
N015 N 0.83893(9) 0.12989(8) 0.60653(19) 0.0187(3) Uani 1 1 d
C016 C 0.85665(13) 0.18047(10) 0.4299(2) 0.0227(3) Uani 1 1 d
C017 C 0.92132(11) 0.07366(8) 0.6995(2) 0.0177(3) Uani 1 1 d
C018 C 0.99703(11) 0.10919(9) 0.8844(2) 0.0190(3) Uani 1 1 d
O019 O 1.05623(8) 0.17497(6) 0.82245(18) 0.0213(3) Uani 1 1 d
H002 H 0.8699(15) -0.1970(12) 1.636(3) 0.024(4) Uiso 1 1 d
H003 H 0.7484(15) -0.1901(12) 1.871(3) 0.026(5) Uiso 1 1 d
H004 H 0.6031(17) -0.0957(13) 1.809(3) 0.037(5) Uiso 1 1 d
H005 H 0.5939(13) -0.0130(10) 1.509(3) 0.015(4) Uiso 1 1 d
H007 H 0.7849(14) -0.0134(11) 1.148(3) 0.023(5) Uiso 1 1 d
H008 H 0.5805(15) 0.0451(11) 1.185(3) 0.025(5) Uiso 1 1 d
H010 H 0.4927(15) 0.1284(12) 0.899(3) 0.025(5) Uiso 1 1 d
H011 H 0.5045(15) 0.2058(11) 0.589(3) 0.022(4) Uiso 1 1 d
H012 H 0.6649(14) 0.2099(11) 0.456(3) 0.019(4) Uiso 1 1 d
H16A H 0.9314(18) 0.1771(13) 0.415(4) 0.039(6) Uiso 1 1 d
H16B H 0.8132(15) 0.1620(12) 0.300(3) 0.027(5) Uiso 1 1 d
H16C H 0.8406(16) 0.2376(13) 0.454(3) 0.032(5) Uiso 1 1 d
H17A H 0.9629(14) 0.0577(11) 0.585(3) 0.020(4) Uiso 1 1 d
H17B H 0.8887(14) 0.0241(11) 0.751(3) 0.021(4) Uiso 1 1 d
H18A H 0.9562(14) 0.1301(11) 0.999(3) 0.021(4) Uiso 1 1 d
H18B H 1.0445(15) 0.0650(12) 0.952(3) 0.029(5) Uiso 1 1 d
H019 H 1.0980(17) 0.1539(13) 0.740(4) 0.033(5) Uiso 1 1 d

loop_
_atom_site_aniso_label
_atom_site_aniso_U_11
_atom_site_aniso_U_22
_atom_site_aniso_U_33
_atom_site_aniso_U_23
_atom_site_aniso_U_13
_atom_site_aniso_U_12
N001 0.0171(6) 0.0154(6) 0.0255(7) 0.0003(5) 0.0026(5) 0.0008(4)
C002 0.0222(7) 0.0169(7) 0.0278(8) 0.0033(6) 0.0000(6) 0.0034(6)
C003 0.0293(8) 0.0199(7) 0.0175(7) 0.0044(6) -0.0008(6) -0.0022(6)
C004 0.0235(7) 0.0243(7) 0.0163(7) -0.0009(6) 0.0026(6) -0.0023(6)
C005 0.0155(6) 0.0191(7) 0.0170(7) -0.0019(5) 0.0006(5) 0.0010(5)
C006 0.0138(6) 0.0135(6) 0.0164(7) -0.0029(5) -0.0008(5) -0.0024(5)
C007 0.0149(6) 0.0165(6) 0.0176(7) -0.0020(5) 0.0038(5) -0.0019(5)
C008 0.0148(6) 0.0166(6) 0.0167(7) -0.0008(5) 0.0021(5) -0.0036(5)
C009 0.0151(6) 0.0144(6) 0.0163(7) -0.0025(5) 0.0004(5) -0.0025(5)
C010 0.0157(7) 0.0179(7) 0.0213(7) -0.0007(5) 0.0009(5) -0.0016(5)
C011 0.0177(7) 0.0172(7) 0.0211(7) 0.0015(5) -0.0031(5) 0.0002(5)
C012 0.0220(7) 0.0156(7) 0.0156(7) 0.0032(5) -0.0020(5) -0.0023(5)
C013 0.0167(7) 0.0149(6) 0.0145(6) -0.0018(5) -0.0007(5) -0.0040(5)
N014 0.0153(6) 0.0144(6) 0.0144(6) 0.0011(4) 0.0004(4) -0.0026(4)
N015 0.0165(6) 0.0218(6) 0.0178(6) 0.0049(5) 0.0028(5) -0.0022(5)
C016 0.0235(8) 0.0259(8) 0.0184(7) 0.0062(6) 0.0026(6) -0.0053(6)
C017 0.0187(7) 0.0147(6) 0.0201(7) 0.0005(5) 0.0046(5) -0.0005(5)
C018 0.0160(7) 0.0185(7) 0.0221(7) 0.0030(5) 0.0022(5) -0.0011(5)
O019 0.0186(5) 0.0180(5) 0.0279(6) -0.0019(4) 0.0061(4) -0.0029(4)

loop_
_atom_type_symbol
_atom_type_description
_atom_type_scat_dispersion_real
_atom_type_scat_dispersion_imag
_atom_type_scat_source
C C 0.0033 0.0016 'International Tables Vol C Tables 4.2.6.8 and 6.1.1.4'
H H 0.0000 0.0000 'International Tables Vol C Tables 4.2.6.8 and 6.1.1.4'
N N 0.0061 0.0033 'International Tables Vol C Tables 4.2.6.8 and 6.1.1.4'
O O 0.0106 0.0060 'International Tables Vol C Tables 4.2.6.8 and 6.1.1.4'

loop_
_geom_angle_atom_site_label_1
_geom_angle_atom_site_label_2
_geom_angle_atom_site_label_3
_geom_angle
C002 N001 C006 118.26(13)
N001 C002 C003 123.41(14)
N001 C002 H002 114.5(11)
C003 C002 H002 122.1(11)
C004 C003 C002 118.28(14)
C004 C003 H003 122.5(12)
C002 C003 H003 119.2(12)
C003 C004 C005 119.17(14)
C003 C004 H004 121.9(12)
C005 C004 H004 118.8(12)
C004 C005 C006 119.45(13)
C004 C005 H005 119.4(10)
C006 C005 H005 121.2(10)
N001 C006 C005 121.42(13)
N001 C006 C007 115.47(12)
C005 C006 C007 123.10(12)
C008 C007 C006 126.27(13)
C008 C007 H007 118.9(11)
C006 C007 H007 114.8(11)
C007 C008 C009 123.89(13)
C007 C008 H008 121.2(11)
C009 C008 H008 114.9(11)
N014 C009 C010 123.05(13)
N014 C009 C008 116.72(12)
C010 C009 C008 120.23(13)
C009 C010 C011 117.93(13)
C009 C010 H010 120.6(11)
C011 C010 H010 121.4(11)
C012 C011 C010 120.29(13)
C012 C011 H011 121.2(11)
C010 C011 H011 118.5(11)
C011 C012 C013 118.05(13)
C011 C012 H012 120.8(11)
C013 C012 H012 121.2(11)
N014 C013 N015 117.10(12)
N014 C013 C012 122.07(13)
N015 C013 C012 120.84(13)
C013 N014 C009 118.57(12)
C013 N015 C016 121.26(12)
C013 N015 C017 119.77(12)
C016 N015 C017 118.96(12)
N015 C016 H16A 109.2(13)
N015 C016 H16B 110.1(12)
H16A C016 H16B 109.2(17)
N015 C016 H16C 111.4(12)
H16A C016 H16C 107.7(17)
H16B C016 H16C 109.2(16)
N015 C017 C018 113.57(12)
N015 C017 H17A 107.9(10)
C018 C017 H17A 108.4(10)
N015 C017 H17B 109.7(10)
C018 C017 H17B 108.0(10)
H17A C017 H17B 109.3(15)
O019 C018 C017 112.51(12)
O019 C018 H18A 107.7(10)
C017 C018 H18A 110.2(10)
O019 C018 H18B 111.0(11)
C017 C018 H18B 108.7(11)
H18A C018 H18B 106.6(15)
C018 O019 H019 105.8(14)

loop_
_geom_bond_atom_site_label_1
_geom_bond_atom_site_label_2
_geom_bond_distance
N001 C002 1.341(2)
N001 C006 1.3534(18)
C002 C003 1.384(2)
C002 H002 0.970(19)
C003 C004 1.384(2)
C003 H003 0.93(2)
C004 C005 1.385(2)
C004 H004 1.01(2)
C005 C006 1.393(2)
C005 H005 0.961(17)
C006 C007 1.4660(19)
C007 C008 1.336(2)
C007 H007 0.959(19)
C008 C009 1.4718(19)
C008 H008 0.979(19)
C009 N014 1.3509(18)
C009 C010 1.3922(19)
C010 C011 1.397(2)
C010 H010 1.00(2)
C011 C012 1.375(2)
C011 H011 0.974(19)
C012 C013 1.425(2)
C012 H012 0.946(19)
C013 N014 1.3400(18)
C013 N015 1.3672(18)
N015 C016 1.4530(19)
N015 C017 1.4596(18)
C016 H16A 0.99(2)
C016 H16B 0.97(2)
C016 H16C 0.98(2)
C017 C018 1.519(2)
C017 H17A 1.013(18)
C017 H17B 1.001(18)
C018 O019 1.4209(17)
C018 H18A 1.029(19)
C018 H18B 1.00(2)
O019 H019 0.88(2)

loop_
_geom_hbond_atom_site_label_D
_geom_hbond_atom_site_label_H
_geom_hbond_atom_site_label_A
_geom_hbond_distance_DH
_geom_hbond_distance_HA
_geom_hbond_distance_DA
_geom_hbond_angle_DHA
_geom_hbond_site_symmetry_A
O019 H019 N001 0.88(2) 1.97(2) 2.8573(18) 177(2) 3_757
C002 H002 O019 0.970(19) 2.31(2) 3.2149(18) 154.0(15) 2_747

loop_
_geom_torsion_atom_site_label_1
_geom_torsion_atom_site_label_2
_geom_torsion_atom_site_label_3
_geom_torsion_atom_site_label_4
_geom_torsion
C006 N001 C002 C003 1.0(2)
N001 C002 C003 C004 -0.5(2)
C002 C003 C004 C005 -0.6(2)
C003 C004 C005 C006 1.1(2)
C002 N001 C006 C005 -0.4(2)
C002 N001 C006 C007 178.58(12)
C004 C005 C006 N001 -0.7(2)
C004 C005 C006 C007 -179.54(13)
N001 C006 C007 C008 170.28(13)
C005 C006 C007 C008 -10.8(2)
C006 C007 C008 C009 -179.51(12)
C007 C008 C009 N014 -7.2(2)
C007 C008 C009 C010 171.99(13)
N014 C009 C010 C011 -0.6(2)
C008 C009 C010 C011 -179.77(12)
C009 C010 C011 C012 0.8(2)
C010 C011 C012 C013 0.6(2)
C011 C012 C013 N014 -2.4(2)
C011 C012 C013 N015 177.30(13)
N015 C013 N014 C009 -177.09(12)
C012 C013 N014 C009 2.57(19)
C010 C009 N014 C013 -1.1(2)
C008 C009 N014 C013 178.12(12)
N014 C013 N015 C016 -172.90(12)
C012 C013 N015 C016 7.4(2)
N014 C013 N015 C017 8.49(19)
C012 C013 N015 C017 -171.18(12)
C013 N015 C017 C018 -89.53(15)
C016 N015 C017 C018 91.83(16)
N015 C017 C018 O019 -64.45(16)
